data_4510990
loop_
_publ_author_name
'Varughese, Sunil'
'Desiraju, Gautam R.'

_publ_section_title
;
 Using Water as a Design Element in Crystal Engineering. Host&#x2212;Guest
 Compounds of Hydrated 3,5-Dihydroxybenzoic Acid
;
_journal_issue 9
_journal_name_full 'Crystal Growth &amp; Design'
_journal_page_first 4184
_journal_paper_doi 10.1021/cg100872w
_journal_volume 10
_journal_year 2010
_chemical_formula_moiety 'C8 H14 O4, 6(C7 H6 O4), 7(H2 O)'
_chemical_formula_sum 'C50 H50 O35'
_chemical_formula_weight 1210.90
_chemical_name_common '3,5-Dihydroxybenzoic acid dipropyl oxalate'
_chemical_name_systematic
; 
 ? 
;
_space_group_IT_number 9
_symmetry_cell_setting monoclinic
_symmetry_space_group_name_Hall 'C -2yc'
_symmetry_space_group_name_H-M 'C 1 c 1'
_atom_sites_solution_hydrogens geom
_atom_sites_solution_primary direct
_atom_sites_solution_secondary difmap
_audit_creation_method SHELXL-97
_cell_angle_alpha 90.00
_cell_angle_beta 100.22(3)
_cell_angle_gamma 90.00
_cell_formula_units_Z 4
_cell_length_a 9.365(2)
_cell_length_b 30.010(6)
_cell_length_c 20.085(4)
_cell_measurement_reflns_used 3500
_cell_measurement_temperature 150(2)
_cell_measurement_theta_max 45.86
_cell_measurement_theta_min 4.37
_cell_volume 5555(2)
_computing_cell_refinement
;
CrystalClear-SM Expert 2.0 rc14 (Rigaku, 2009)
;
_computing_data_collection
;
CrystalClear-SM Expert 2.0 rc14 (Rigaku, 2009)
;
_computing_data_reduction
;
CrystalClear-SM Expert 2.0 rc14 (Rigaku, 2009)
;
_computing_molecular_graphics 'Material Studio 4.4'
_computing_structure_refinement 'SHELXTL (Sheldrick, 1997)'
_computing_structure_solution 'SHELXTL (Sheldrick, 1990)'
_diffrn_ambient_temperature 150(2)
_diffrn_measured_fraction_theta_full 0.999
_diffrn_measured_fraction_theta_max 0.999
_diffrn_measurement_device_type
;
Rigaku Mercury375R (2x2 bin mode)
;
_diffrn_measurement_method 'profile data from \w-scans'
_diffrn_radiation_monochromator graphite
_diffrn_radiation_source 'fine-focus sealed tube'
_diffrn_radiation_type MoK\a
_diffrn_radiation_wavelength 0.71073
_diffrn_reflns_av_R_equivalents 0.0860
_diffrn_reflns_av_sigmaI/netI 0.0899
_diffrn_reflns_limit_h_max 11
_diffrn_reflns_limit_h_min -11
_diffrn_reflns_limit_k_max 35
_diffrn_reflns_limit_k_min -35
_diffrn_reflns_limit_l_max 23
_diffrn_reflns_limit_l_min -23
_diffrn_reflns_number 24000
_diffrn_reflns_theta_full 25.00
_diffrn_reflns_theta_max 25.00
_diffrn_reflns_theta_min 1.36
_exptl_absorpt_coefficient_mu 0.126
_exptl_absorpt_correction_T_max 0.9913
_exptl_absorpt_correction_T_min 0.9839
_exptl_absorpt_correction_type multi-scan
_exptl_absorpt_process_details 'Jacobson, R. (1998) Private commounication'
_exptl_crystal_colour Colorless
_exptl_crystal_density_diffrn 1.448
_exptl_crystal_density_method 'not measured'
_exptl_crystal_description Blocks
_exptl_crystal_F_000 2520
_exptl_crystal_size_max 0.13
_exptl_crystal_size_mid 0.12
_exptl_crystal_size_min 0.07
_refine_diff_density_max 0.534
_refine_diff_density_min -0.519
_refine_diff_density_rms 0.147
_refine_ls_abs_structure_details 'Flack H D (1983), Acta Cryst. A39, 876-881'
_refine_ls_abs_structure_Flack 0(10)
_refine_ls_extinction_coef 0.0027(6)
_refine_ls_extinction_expression Fc^*^=kFc[1+0.001xFc^2^\l^3^/sin(2\q)]^-1/4^
_refine_ls_extinction_method SHELXL
_refine_ls_goodness_of_fit_ref 1.185
_refine_ls_hydrogen_treatment constr
_refine_ls_matrix_type full
_refine_ls_number_parameters 768
_refine_ls_number_reflns 4902
_refine_ls_number_restraints 2
_refine_ls_restrained_S_all 1.185
_refine_ls_R_factor_all 0.0878
_refine_ls_R_factor_gt 0.0727
_refine_ls_shift/su_max 0.002
_refine_ls_shift/su_mean 0.000
_refine_ls_structure_factor_coef Fsqd
_refine_ls_weighting_details 'calc w=1/[\s^2^(Fo^2^)+(0.1172P)^2^+0.3848P] where P=(Fo^2^+2Fc^2^)/3'
_refine_ls_weighting_scheme calc
_refine_ls_wR_factor_gt 0.1753
_refine_ls_wR_factor_ref 0.2047
_reflns_number_gt 4088
_reflns_number_total 4902
_reflns_threshold_expression >2sigma(I)
_cod_data_source_file 04_propyloxalate.CIF
_cod_data_source_block 4
_cod_depositor_comments
;
The following automatic conversions were performed:

'_symmetry_cell_setting' value 'Monoclinic' changed to 'monoclinic'
according to
/usr/data/users/saulius/automatic-downloads/retrospective/ACS/lib/dictionaries/cif_core.dic
dictionary named 'cif_core.dic' version 2.4.2 from
2011-04-26.

'_exptl_absorpt_correction_type' value 'Multi-scan'
changed to 'multi-scan' according to
/usr/data/users/saulius/automatic-downloads/retrospective/ACS/lib/dictionaries/cif_core.dic
dictionary named 'cif_core.dic' version 2.4.2 from 2011-04-26.

Automatic conversion script
Id: cif_fix_values 2281 2013-09-26 08:29:07Z andrius 
;
_cod_original_sg_symbol_H-M Cc
_cod_database_code 4510990

loop_
_symmetry_equiv_pos_as_xyz
'x, y, z'
'x, -y, z+1/2'
'x+1/2, y+1/2, z'
'x+1/2, -y+1/2, z+1/2'

loop_
_atom_site_label
_atom_site_type_symbol
_atom_site_fract_x
_atom_site_fract_y
_atom_site_fract_z
_atom_site_U_iso_or_equiv
_atom_site_adp_type
_atom_site_occupancy
_atom_site_symmetry_multiplicity
_atom_site_calc_flag
_atom_site_refinement_flags
O71A O 0.9588(6) 0.28898(14) 0.1367(3) 0.0318(11) Uani 1 1 d .
O71B O 0.9287(6) 0.21576(16) 0.1141(3) 0.0380(13) Uani 1 1 d .
O72A O 1.1193(5) 0.27454(15) 0.2521(2) 0.0269(10) Uani 1 1 d .
O72B O 1.1092(5) 0.20006(15) 0.2365(3) 0.0292(11) Uani 1 1 d .
C71 C 0.9780(8) 0.2460(2) 0.1509(4) 0.0307(17) Uani 1 1 d .
C72 C 1.0770(7) 0.2378(2) 0.2187(4) 0.0269(15) Uani 1 1 d .
C73 C 1.2197(8) 0.2685(2) 0.3172(4) 0.0303(15) Uani 1 1 d .
H73B H 1.3035 0.2499 0.3106 0.036 Uiso 1 1 calc R
H73A H 1.1693 0.2535 0.3504 0.036 Uiso 1 1 calc R
C74 C 1.2703(8) 0.3142(2) 0.3422(4) 0.0356(17) Uani 1 1 d .
H74B H 1.1859 0.3323 0.3491 0.043 Uiso 1 1 calc R
H74A H 1.3172 0.3293 0.3078 0.043 Uiso 1 1 calc R
C75 C 1.3788(10) 0.3106(3) 0.4091(5) 0.049(2) Uani 1 1 d .
H75C H 1.4111 0.3405 0.4247 0.074 Uiso 1 1 calc R
H75A H 1.4627 0.2929 0.4021 0.074 Uiso 1 1 calc R
H75B H 1.3316 0.2962 0.4433 0.074 Uiso 1 1 calc R
C76 C 0.8821(8) 0.3003(2) 0.0673(4) 0.0324(16) Uani 1 1 d .
H76A H 0.8434 0.3310 0.0665 0.039 Uiso 1 1 calc R
H76B H 0.7999 0.2796 0.0534 0.039 Uiso 1 1 calc R
C77 C 0.9901(8) 0.2964(3) 0.0190(4) 0.0383(18) Uani 1 1 d .
H77A H 1.0747 0.3159 0.0348 0.046 Uiso 1 1 calc R
H77B H 1.0252 0.2653 0.0187 0.046 Uiso 1 1 calc R
C78 C 0.9196(9) 0.3099(3) -0.0522(4) 0.0376(17) Uani 1 1 d .
H78C H 0.9907 0.3075 -0.0824 0.056 Uiso 1 1 calc R
H78A H 0.8854 0.3407 -0.0519 0.056 Uiso 1 1 calc R
H78B H 0.8372 0.2902 -0.0682 0.056 Uiso 1 1 calc R
O23 O 0.2095(5) 0.08274(15) 0.1510(3) 0.0337(12) Uani 1 1 d .
H23 H 0.2332 0.0557 0.1527 0.051 Uiso 1 1 calc R
O25 O 0.6977(5) 0.08976(15) 0.1193(2) 0.0262(10) Uani 1 1 d .
H25 H 0.7640 0.1088 0.1205 0.039 Uiso 1 1 calc R
O27A O 0.3125(5) 0.24673(15) 0.1337(3) 0.0318(12) Uani 1 1 d .
H27A H 0.3201 0.2746 0.1314 0.048 Uiso 1 1 calc R
O27B O 0.5410(6) 0.24926(17) 0.1164(3) 0.0372(13) Uani 1 1 d .
O91 O -0.0373(5) 0.12539(15) 0.1180(3) 0.0427(14) Uani 1 1 d .
C21 C 0.4377(7) 0.1780(2) 0.1277(3) 0.0218(14) Uani 1 1 d .
C22 C 0.3163(7) 0.1543(2) 0.1376(3) 0.0257(15) Uani 1 1 d .
H22 H 0.2293 0.1694 0.1421 0.031 Uiso 1 1 calc R
C23 C 0.3241(7) 0.1079(2) 0.1411(3) 0.0227(14) Uani 1 1 d .
C24 C 0.4527(7) 0.0865(2) 0.1354(3) 0.0244(14) Uani 1 1 d .
H24 H 0.4588 0.0550 0.1386 0.029 Uiso 1 1 calc R
C25 C 0.5710(7) 0.1108(2) 0.1252(3) 0.0232(14) Uani 1 1 d .
C26 C 0.5656(7) 0.1570(2) 0.1216(3) 0.0234(15) Uani 1 1 d .
H26 H 0.6481 0.1738 0.1151 0.028 Uiso 1 1 calc R
C27 C 0.4338(7) 0.2281(2) 0.1250(4) 0.0253(14) Uani 1 1 d .
O33 O 0.9594(5) 0.48685(16) 0.2968(3) 0.0390(14) Uani 1 1 d .
H33 H 0.9467 0.5143 0.3011 0.058 Uiso 1 1 calc R
O35 O 0.4562(5) 0.48698(15) 0.3092(2) 0.0289(11) Uani 1 1 d .
H35 H 0.3853 0.4695 0.3069 0.043 Uiso 1 1 calc R
O37A O 0.8270(5) 0.32739(15) 0.2819(3) 0.0325(12) Uani 1 1 d .
H37A H 0.8166 0.2996 0.2789 0.049 Uiso 1 1 calc R
O37B O 0.5901(5) 0.32446(15) 0.2841(3) 0.0343(12) Uani 1 1 d .
C31 C 0.7062(7) 0.3949(2) 0.2916(3) 0.0228(14) Uani 1 1 d .
C32 C 0.8341(7) 0.4180(2) 0.2914(3) 0.0251(15) Uani 1 1 d .
H32 H 0.9212 0.4027 0.2879 0.030 Uiso 1 1 calc R
C33 C 0.8317(7) 0.4650(2) 0.2966(4) 0.0281(15) Uani 1 1 d .
C34 C 0.7052(8) 0.4872(2) 0.3023(4) 0.0276(15) Uani 1 1 d .
H34 H 0.7050 0.5187 0.3062 0.033 Uiso 1 1 calc R
C35 C 0.5781(7) 0.4632(2) 0.3024(3) 0.0223(14) Uani 1 1 d .
C36 C 0.5779(7) 0.4164(2) 0.2980(3) 0.0225(14) Uani 1 1 d .
H36 H 0.4919 0.3999 0.2995 0.027 Uiso 1 1 calc R
C37 C 0.7039(8) 0.3457(2) 0.2856(3) 0.0231(14) Uani 1 1 d .
O13 O 0.7114(5) 0.49337(16) 0.1298(3) 0.0316(12) Uani 1 1 d .
H13 H 0.7762 0.4739 0.1314 0.047 Uiso 1 1 calc R
O15 O 0.2059(5) 0.50038(16) 0.1374(3) 0.0413(14) Uani 1 1 d .
H15 H 0.2233 0.5272 0.1300 0.062 Uiso 1 1 calc R
O17A O 0.5558(5) 0.33544(16) 0.1180(3) 0.0306(12) Uani 1 1 d .
H17A H 0.5426 0.3078 0.1183 0.046 Uiso 1 1 calc R
O17B O 0.3251(5) 0.33600(15) 0.1348(3) 0.0299(11) Uani 1 1 d .
C11 C 0.4447(8) 0.4050(2) 0.1271(3) 0.0229(14) Uani 1 1 d .
C12 C 0.5766(7) 0.4261(2) 0.1255(3) 0.0239(15) Uani 1 1 d .
H12 H 0.6611 0.4095 0.1215 0.029 Uiso 1 1 calc R
C13 C 0.5799(7) 0.4731(2) 0.1299(3) 0.0222(13) Uani 1 1 d .
C14 C 0.4579(8) 0.4971(2) 0.1331(4) 0.0276(15) Uani 1 1 d .
H14 H 0.4623 0.5287 0.1351 0.033 Uiso 1 1 calc R
C15 C 0.3257(7) 0.4752(2) 0.1335(4) 0.0243(15) Uani 1 1 d .
C16 C 0.3212(7) 0.4289(2) 0.1307(3) 0.0253(15) Uani 1 1 d .
H16 H 0.2323 0.4138 0.1312 0.030 Uiso 1 1 calc R
C17 C 0.4375(7) 0.3558(2) 0.1269(3) 0.0223(14) Uani 1 1 d .
O63 O 0.6740(5) 0.04405(15) 0.4635(3) 0.0325(12) Uani 1 1 d .
H63 H 0.6104 0.0601 0.4761 0.049 Uiso 1 1 calc R
O65 O 1.1708(5) 0.04914(15) 0.4428(3) 0.0320(12) Uani 1 1 d .
H65 H 1.1660 0.0221 0.4531 0.048 Uiso 1 1 calc R
O67A O 0.7992(5) 0.20814(16) 0.4575(3) 0.0344(12) Uani 1 1 d .
O67B O 1.0336(6) 0.20827(16) 0.4492(3) 0.0397(14) Uani 1 1 d .
H67B H 1.0208 0.2360 0.4494 0.060 Uiso 1 1 calc R
C61 C 0.9165(7) 0.13864(19) 0.4548(3) 0.0183(13) Uani 1 1 d .
C62 C 0.7912(8) 0.1154(2) 0.4598(3) 0.0230(14) Uani 1 1 d .
H62 H 0.7046 0.1310 0.4634 0.028 Uiso 1 1 calc R
C63 C 0.7929(7) 0.0691(2) 0.4596(3) 0.0217(14) Uani 1 1 d .
C64 C 0.9198(7) 0.0465(2) 0.4535(3) 0.0227(14) Uani 1 1 d .
H64 H 0.9204 0.0148 0.4526 0.027 Uiso 1 1 calc R
C65 C 1.0448(7) 0.0698(2) 0.4487(3) 0.0225(14) Uani 1 1 d .
C66 C 1.0445(7) 0.1163(2) 0.4495(3) 0.0228(14) Uani 1 1 d .
H66 H 1.1303 0.1325 0.4464 0.027 Uiso 1 1 calc R
C67 C 0.9127(8) 0.1881(2) 0.4541(3) 0.0246(14) Uani 1 1 d .
O43 O 0.4566(5) 0.07594(15) 0.3104(3) 0.0311(12) Uani 1 1 d .
H43 H 0.3866 0.0934 0.3105 0.047 Uiso 1 1 calc R
O45 O 0.9473(5) 0.07667(15) 0.2775(3) 0.0294(11) Uani 1 1 d .
H45 H 0.9412 0.0497 0.2880 0.044 Uiso 1 1 calc R
O47A O 0.5786(5) 0.23742(15) 0.2885(3) 0.0323(12) Uani 1 1 d .
H47A H 0.5887 0.2651 0.2859 0.048 Uiso 1 1 calc R
O47B O 0.8116(5) 0.23864(16) 0.2780(3) 0.0354(12) Uani 1 1 d .
C41 C 0.6985(7) 0.1682(2) 0.2886(3) 0.0194(13) Uani 1 1 d .
C42 C 0.5747(7) 0.1458(2) 0.2978(3) 0.0204(13) Uani 1 1 d .
H42 H 0.4895 0.1619 0.3019 0.025 Uiso 1 1 calc R
C43 C 0.5751(7) 0.0994(2) 0.3011(3) 0.0214(14) Uani 1 1 d .
C44 C 0.6980(7) 0.0758(2) 0.2938(3) 0.0237(14) Uani 1 1 d .
H44 H 0.6978 0.0442 0.2953 0.028 Uiso 1 1 calc R
C45 C 0.8209(7) 0.0985(2) 0.2843(3) 0.0217(14) Uani 1 1 d .
C46 C 0.8240(7) 0.1453(2) 0.2814(3) 0.0241(14) Uani 1 1 d .
H46 H 0.9089 0.1607 0.2747 0.029 Uiso 1 1 calc R
C47 C 0.7008(8) 0.2178(2) 0.2844(4) 0.0256(14) Uani 1 1 d .
O53 O 1.1782(5) 0.45429(16) 0.4565(3) 0.0357(12) Uani 1 1 d .
H53 H 1.1665 0.4820 0.4589 0.054 Uiso 1 1 calc R
O55 O 0.6788(5) 0.46025(15) 0.4732(2) 0.0301(11) Uani 1 1 d .
H55 H 0.6094 0.4436 0.4784 0.045 Uiso 1 1 calc R
O57A O 1.0268(6) 0.29519(16) 0.4490(3) 0.0375(13) Uani 1 1 d .
O57B O 0.7921(6) 0.29661(16) 0.4558(3) 0.0378(13) Uani 1 1 d .
H57B H 0.8026 0.2689 0.4540 0.057 Uiso 1 1 calc R
C51 C 0.9163(7) 0.3654(2) 0.4567(3) 0.0222(14) Uani 1 1 d .
C52 C 1.0457(7) 0.3866(2) 0.4542(3) 0.0238(14) Uani 1 1 d .
H52 H 1.1299 0.3702 0.4493 0.029 Uiso 1 1 calc R
C53 C 1.0497(7) 0.4330(2) 0.4589(4) 0.0270(15) Uani 1 1 d .
C54 C 0.9254(7) 0.4568(2) 0.4652(3) 0.0251(15) Uani 1 1 d .
H54 H 0.9286 0.4884 0.4687 0.030 Uiso 1 1 calc R
C55 C 0.7976(7) 0.4344(2) 0.4663(3) 0.0213(13) Uani 1 1 d .
C56 C 0.7899(7) 0.3888(2) 0.4626(3) 0.0208(13) Uani 1 1 d .
H56 H 0.7015 0.3736 0.4639 0.025 Uiso 1 1 calc R
C57 C 0.9129(7) 0.3157(2) 0.4540(3) 0.0229(14) Uani 1 1 d .
O90 O 0.9702(5) 0.44790(15) 0.1346(3) 0.0349(12) Uani 1 1 d .
O92 O 0.2224(6) 0.4370(2) 0.3031(3) 0.0485(15) Uani 1 1 d .
O93 O 0.2180(5) 0.12255(16) 0.3133(3) 0.0318(11) Uani 1 1 d .
O96 O 0.0842(7) 0.37099(16) 0.2047(3) 0.0446(13) Uani 1 1 d .
O95 O 0.4482(5) 0.08131(16) 0.5010(3) 0.0371(12) Uani 1 1 d .
O94 O 0.4516(6) 0.41478(17) 0.4901(3) 0.0450(14) Uani 1 1 d .

loop_
_atom_site_aniso_label
_atom_site_aniso_U_11
_atom_site_aniso_U_22
_atom_site_aniso_U_33
_atom_site_aniso_U_23
_atom_site_aniso_U_13
_atom_site_aniso_U_12
O71A 0.047(3) 0.018(2) 0.030(3) 0.0056(19) 0.006(2) 0.004(2)
O71B 0.042(3) 0.025(3) 0.044(3) -0.003(2) 0.001(2) -0.007(2)
O72A 0.028(3) 0.024(2) 0.027(2) 0.0061(19) -0.0002(19) 0.001(2)
O72B 0.029(3) 0.019(2) 0.041(3) 0.003(2) 0.011(2) 0.005(2)
C71 0.027(4) 0.024(4) 0.044(4) -0.001(3) 0.016(3) -0.004(3)
C72 0.025(3) 0.016(3) 0.041(4) 0.001(3) 0.007(3) -0.001(3)
C73 0.030(4) 0.022(3) 0.039(4) 0.002(3) 0.005(3) -0.003(3)
C74 0.029(4) 0.028(4) 0.048(5) -0.001(3) 0.003(3) 0.000(3)
C75 0.045(5) 0.045(5) 0.055(5) -0.009(4) -0.003(4) 0.001(4)
C76 0.031(4) 0.026(4) 0.037(4) 0.000(3) 0.000(3) 0.000(3)
C77 0.032(4) 0.053(5) 0.029(4) 0.014(3) 0.003(3) 0.002(4)
C78 0.038(4) 0.043(4) 0.031(4) 0.001(3) 0.004(3) -0.001(4)
O23 0.026(3) 0.015(2) 0.062(3) 0.003(2) 0.013(2) -0.005(2)
O25 0.018(2) 0.021(2) 0.042(3) -0.002(2) 0.011(2) 0.002(2)
O27A 0.027(3) 0.012(2) 0.057(3) -0.003(2) 0.011(2) 0.004(2)
O27B 0.030(3) 0.024(3) 0.062(4) 0.000(2) 0.021(3) -0.004(2)
O91 0.023(3) 0.020(2) 0.087(4) -0.001(3) 0.015(3) 0.000(2)
C21 0.027(4) 0.015(3) 0.023(3) 0.001(3) 0.003(3) 0.004(3)
C22 0.022(3) 0.026(4) 0.029(4) -0.006(3) 0.005(3) 0.003(3)
C23 0.020(3) 0.016(3) 0.032(4) -0.004(3) 0.005(3) 0.004(3)
C24 0.026(3) 0.017(3) 0.030(4) -0.001(3) 0.006(3) 0.003(3)
C25 0.026(3) 0.018(3) 0.023(3) -0.009(3) -0.001(3) 0.003(3)
C26 0.027(4) 0.015(3) 0.030(4) -0.003(3) 0.011(3) -0.005(3)
C27 0.024(4) 0.019(3) 0.033(4) -0.004(3) 0.007(3) -0.004(3)
O33 0.019(3) 0.018(2) 0.082(4) -0.004(2) 0.016(3) -0.004(2)
O35 0.023(2) 0.019(2) 0.045(3) -0.003(2) 0.006(2) -0.001(2)
O37A 0.029(3) 0.015(2) 0.057(3) -0.003(2) 0.016(2) 0.006(2)
O37B 0.028(3) 0.016(2) 0.060(3) 0.002(2) 0.009(2) -0.004(2)
C31 0.029(4) 0.017(3) 0.024(3) -0.001(3) 0.006(3) -0.002(3)
C32 0.023(4) 0.021(3) 0.032(4) 0.001(3) 0.007(3) 0.002(3)
C33 0.021(3) 0.024(4) 0.040(4) -0.002(3) 0.009(3) -0.002(3)
C34 0.025(4) 0.016(3) 0.045(4) 0.000(3) 0.013(3) 0.003(3)
C35 0.021(3) 0.026(3) 0.020(3) 0.001(3) 0.004(2) 0.006(3)
C36 0.024(3) 0.017(3) 0.026(3) 0.000(3) 0.004(3) -0.004(3)
C37 0.036(4) 0.013(3) 0.020(3) 0.000(3) 0.005(3) -0.005(3)
O13 0.022(3) 0.025(2) 0.050(3) -0.001(2) 0.014(2) -0.002(2)
O15 0.024(3) 0.019(2) 0.084(4) 0.000(3) 0.017(3) 0.004(2)
O17A 0.031(3) 0.015(2) 0.049(3) -0.001(2) 0.015(2) 0.005(2)
O17B 0.023(3) 0.018(2) 0.049(3) 0.001(2) 0.008(2) 0.000(2)
C11 0.026(3) 0.018(3) 0.024(3) 0.000(3) 0.003(3) 0.000(3)
C12 0.025(4) 0.020(3) 0.028(4) -0.002(3) 0.008(3) 0.002(3)
C13 0.022(3) 0.020(3) 0.024(3) 0.000(3) 0.004(3) 0.001(3)
C14 0.031(4) 0.009(3) 0.042(4) -0.002(3) 0.005(3) 0.000(3)
C15 0.022(3) 0.010(3) 0.041(4) -0.001(3) 0.006(3) 0.003(3)
C16 0.019(3) 0.020(3) 0.037(4) -0.003(3) 0.006(3) -0.001(3)
C17 0.021(3) 0.018(3) 0.028(3) 0.001(3) 0.007(3) -0.001(3)
O63 0.023(3) 0.020(2) 0.057(3) 0.000(2) 0.012(2) -0.001(2)
O65 0.021(2) 0.017(2) 0.060(3) 0.004(2) 0.014(2) 0.004(2)
O67A 0.024(3) 0.022(3) 0.058(4) -0.001(2) 0.012(2) 0.004(2)
O67B 0.032(3) 0.016(2) 0.076(4) 0.002(2) 0.021(3) -0.002(2)
C61 0.020(3) 0.014(3) 0.021(3) -0.001(2) 0.005(2) -0.001(3)
C62 0.024(3) 0.021(3) 0.025(3) -0.002(3) 0.008(3) 0.000(3)
C63 0.021(3) 0.018(3) 0.025(3) -0.001(3) 0.002(3) -0.002(3)
C64 0.027(3) 0.017(3) 0.024(3) 0.000(3) 0.005(3) 0.001(3)
C65 0.019(3) 0.024(3) 0.024(3) 0.000(3) 0.004(3) 0.007(3)
C66 0.022(3) 0.017(3) 0.030(4) 0.002(3) 0.007(3) -0.002(3)
C67 0.029(4) 0.017(3) 0.029(4) 0.002(3) 0.008(3) 0.001(3)
O43 0.020(2) 0.017(2) 0.058(3) 0.002(2) 0.010(2) -0.002(2)
O45 0.021(2) 0.019(2) 0.051(3) 0.005(2) 0.014(2) 0.0062(19)
O47A 0.023(3) 0.018(2) 0.058(3) 0.001(2) 0.015(2) 0.003(2)
O47B 0.027(3) 0.020(2) 0.063(4) -0.003(2) 0.016(2) -0.002(2)
C41 0.018(3) 0.018(3) 0.023(3) -0.001(3) 0.007(2) 0.003(3)
C42 0.019(3) 0.021(3) 0.022(3) 0.001(2) 0.006(2) -0.001(3)
C43 0.024(3) 0.016(3) 0.024(3) 0.000(3) 0.004(3) 0.002(3)
C44 0.025(4) 0.011(3) 0.035(4) 0.007(3) 0.005(3) 0.000(3)
C45 0.019(3) 0.023(3) 0.024(3) -0.004(3) 0.006(3) 0.005(3)
C46 0.020(3) 0.019(3) 0.033(4) 0.000(3) 0.002(3) 0.000(3)
C47 0.026(4) 0.016(3) 0.036(4) 0.002(3) 0.008(3) -0.001(3)
O53 0.021(2) 0.022(2) 0.065(4) 0.004(2) 0.007(2) -0.003(2)
O55 0.024(2) 0.018(2) 0.049(3) -0.002(2) 0.011(2) 0.003(2)
O57A 0.034(3) 0.019(2) 0.063(4) 0.006(2) 0.018(3) 0.008(2)
O57B 0.031(3) 0.015(2) 0.068(4) -0.002(2) 0.009(3) -0.006(2)
C51 0.022(3) 0.018(3) 0.026(3) -0.001(3) 0.001(3) 0.002(3)
C52 0.022(3) 0.017(3) 0.033(4) 0.004(3) 0.008(3) 0.005(3)
C53 0.023(4) 0.022(3) 0.035(4) 0.000(3) 0.004(3) -0.010(3)
C54 0.029(4) 0.018(3) 0.029(4) 0.001(3) 0.008(3) 0.005(3)
C55 0.024(3) 0.020(3) 0.020(3) 0.003(3) 0.003(3) 0.006(3)
C56 0.024(3) 0.012(3) 0.025(3) 0.004(3) 0.003(3) -0.005(3)
C57 0.027(3) 0.019(3) 0.022(3) -0.003(3) 0.003(3) 0.001(3)
O90 0.028(3) 0.026(2) 0.052(3) 0.002(2) 0.010(2) 0.004(2)
O92 0.027(3) 0.046(3) 0.076(4) -0.013(3) 0.020(3) -0.005(3)
O93 0.025(2) 0.029(2) 0.042(3) 0.004(2) 0.007(2) 0.003(2)
O96 0.061(3) 0.024(3) 0.048(3) 0.001(2) 0.007(3) -0.005(3)
O95 0.028(3) 0.030(3) 0.056(3) -0.004(2) 0.014(2) 0.004(2)
O94 0.029(3) 0.033(3) 0.076(4) 0.005(3) 0.015(3) 0.001(2)

loop_
_atom_type_symbol
_atom_type_description
_atom_type_scat_dispersion_real
_atom_type_scat_dispersion_imag
_atom_type_scat_source
C C 0.0033 0.0000 'International Tables Vol C Tables 4.2.6.8 and 6.1.1.4'
H H 0.0000 0.0000 'International Tables Vol C Tables 4.2.6.8 and 6.1.1.4'
O O 0.0106 0.0000 'International Tables Vol C Tables 4.2.6.8 and 6.1.1.4'

loop_
_geom_angle_atom_site_label_1
_geom_angle_atom_site_label_2
_geom_angle_atom_site_label_3
_geom_angle
C71 O71A C76 116.6(5)
C72 O72A C73 115.7(5)
O71B C71 O71A 125.2(7)
O71B C71 C72 122.0(6)
O71A C71 C72 112.8(6)
O72B C72 O72A 126.8(7)
O72B C72 C71 119.7(6)
O72A C72 C71 113.6(5)
O72A C73 C74 107.1(5)
C73 C74 C75 110.3(6)
O71A C76 C77 108.2(6)
C78 C77 C76 110.6(6)
C26 C21 C22 121.9(6)
C26 C21 C27 118.0(6)
C22 C21 C27 120.2(6)
C21 C22 C23 118.8(6)
O23 C23 C24 118.4(6)
O23 C23 C22 121.8(6)
C24 C23 C22 119.8(6)
C25 C24 C23 120.2(6)
O25 C25 C24 120.3(6)
O25 C25 C26 118.7(6)
C24 C25 C26 121.0(6)
C21 C26 C25 118.4(6)
O27B C27 O27A 123.5(6)
O27B C27 C21 120.5(6)
O27A C27 C21 116.0(6)
C32 C31 C36 122.0(6)
C32 C31 C37 120.0(6)
C36 C31 C37 118.1(6)
C31 C32 C33 118.4(6)
O33 C33 C34 122.2(6)
O33 C33 C32 117.1(6)
C34 C33 C32 120.7(6)
C33 C34 C35 119.9(6)
O35 C35 C34 117.4(6)
O35 C35 C36 122.1(6)
C34 C35 C36 120.4(6)
C31 C36 C35 118.5(6)
O37B C37 O37A 123.6(6)
O37B C37 C31 121.0(6)
O37A C37 C31 115.4(6)
C16 C11 C12 121.5(6)
C16 C11 C17 118.9(6)
C12 C11 C17 119.6(6)
C11 C12 C13 117.4(6)
C14 C13 O13 121.7(6)
C14 C13 C12 121.5(6)
O13 C13 C12 116.8(6)
C13 C14 C15 120.0(6)
O15 C15 C16 122.4(6)
O15 C15 C14 118.3(5)
C16 C15 C14 119.3(6)
C11 C16 C15 120.3(6)
O17B C17 O17A 123.5(5)
O17B C17 C11 121.1(6)
O17A C17 C11 115.4(6)
C62 C61 C66 121.0(6)
C62 C61 C67 119.0(6)
C66 C61 C67 120.0(6)
C61 C62 C63 119.5(6)
O63 C63 C62 122.9(6)
O63 C63 C64 117.2(6)
C62 C63 C64 119.9(6)
C65 C64 C63 120.4(6)
O65 C65 C64 122.4(6)
O65 C65 C66 117.4(6)
C64 C65 C66 120.2(6)
C61 C66 C65 119.0(6)
O67A C67 O67B 123.0(6)
O67A C67 C61 120.5(6)
O67B C67 C61 116.5(6)
C42 C41 C46 121.2(6)
C42 C41 C47 121.0(6)
C46 C41 C47 117.7(6)
C41 C42 C43 119.9(6)
O43 C43 C44 117.8(6)
O43 C43 C42 122.1(6)
C44 C43 C42 120.2(6)
C45 C44 C43 119.6(6)
C44 C45 O45 122.1(6)
C44 C45 C46 121.4(6)
O45 C45 C46 116.4(6)
C41 C46 C45 117.7(6)
O47B C47 O47A 122.7(6)
O47B C47 C41 122.1(6)
O47A C47 C41 115.2(6)
C52 C51 C56 122.3(6)
C52 C51 C57 118.3(6)
C56 C51 C57 119.4(6)
C51 C52 C53 118.1(6)
O53 C53 C54 121.3(6)
O53 C53 C52 118.3(6)
C54 C53 C52 120.4(6)
C55 C54 C53 119.7(6)
C56 C55 C54 121.6(6)
C56 C55 O55 121.9(6)
C54 C55 O55 116.4(5)
C55 C56 C51 117.9(6)
O57A C57 O57B 123.8(6)
O57A C57 C51 118.8(6)
O57B C57 C51 117.5(6)

loop_
_geom_bond_atom_site_label_1
_geom_bond_atom_site_label_2
_geom_bond_distance
O71A C71 1.327(8)
O71A C76 1.489(9)
O71B C71 1.208(9)
O72A C72 1.315(8)
O72A C73 1.479(8)
O72B C72 1.208(8)
C71 C72 1.526(10)
C73 C74 1.509(10)
C74 C75 1.539(11)
C76 C77 1.525(11)
C77 C78 1.520(10)
O23 C23 1.356(8)
O25 C25 1.367(8)
O27A C27 1.305(9)
O27B C27 1.225(8)
C21 C26 1.377(9)
C21 C22 1.385(10)
C21 C27 1.506(8)
C22 C23 1.395(9)
C23 C24 1.387(9)
C24 C25 1.371(10)
C25 C26 1.391(9)
O33 C33 1.363(8)
O35 C35 1.373(8)
O37A C37 1.291(9)
O37B C37 1.238(8)
C31 C32 1.385(10)
C31 C36 1.390(10)
C31 C37 1.480(8)
C32 C33 1.413(10)
C33 C34 1.382(9)
C34 C35 1.390(10)
C35 C36 1.409(9)
O13 C13 1.374(8)
O15 C15 1.367(8)
O17A C17 1.305(8)
O17B C17 1.244(8)
C11 C16 1.374(10)
C11 C12 1.394(10)
C11 C17 1.477(8)
C12 C13 1.414(9)
C13 C14 1.362(10)
C14 C15 1.403(10)
C15 C16 1.390(9)
O63 C63 1.357(8)
O65 C65 1.357(7)
O67A C67 1.235(8)
O67B C67 1.303(9)
C61 C62 1.384(9)
C61 C66 1.394(9)
C61 C67 1.483(8)
C62 C63 1.391(9)
C63 C64 1.393(9)
C64 C65 1.382(9)
C65 C66 1.397(9)
O43 C43 1.355(8)
O45 C45 1.380(8)
O47A C47 1.303(9)
O47B C47 1.238(9)
C41 C42 1.380(9)
C41 C46 1.391(9)
C41 C47 1.492(8)
C42 C43 1.392(9)
C43 C44 1.381(9)
C44 C45 1.380(9)
C45 C46 1.406(9)
O53 C53 1.370(8)
O55 C55 1.383(8)
O57A C57 1.250(9)
O57B C57 1.274(9)
C51 C52 1.378(9)
C51 C56 1.399(9)
C51 C57 1.494(9)
C52 C53 1.396(9)
C53 C54 1.391(10)
C54 C55 1.376(10)
C55 C56 1.373(9)
